data_4337143
loop_
_publ_author_name
'Shankar, Bhaskaran'
'Sahu, Saugata'
'Deibel, Naina'
'Schweinfurth, David'
'Sarkar, Biprajit'
'Elumalai, Palani'
'Gupta, Deepak'
'Hussain, Firasat'
'Krishnamoorthy, Govindarajan'
'Sathiyendiran, Malaichamy'

_publ_section_title
;
 Luminescent dirhenium(i)-double-heterostranded helicate and mesocate.
;
_journal_issue 2
_journal_name_full 'Inorganic chemistry'
_journal_page_first 922
_journal_page_last 930
_journal_paper_doi 10.1021/ic4023135
_journal_volume 53
_journal_year 2014
_chemical_formula_sum 'C65 H48 N8 O8 Re2'
_chemical_formula_weight 1441.51
_chemical_name_systematic
;
 ?
;
_space_group_IT_number 2
_symmetry_space_group_name_Hall '-P 1'
_symmetry_space_group_name_H-M 'P -1'
_atom_sites_solution_hydrogens geom
_atom_sites_solution_primary direct
_atom_sites_solution_secondary difmap
_audit_creation_method SHELXL-97
_cell_angle_alpha 83.977(5)
_cell_angle_beta 74.106(5)
_cell_angle_gamma 69.732(5)
_cell_formula_units_Z 2
_cell_length_a 12.302(5)
_cell_length_b 15.165(5)
_cell_length_c 18.904(5)
_cell_measurement_temperature 173(2)
_cell_volume 3181.7(19)
_computing_structure_refinement 'SHELXL-97 (Sheldrick, 1997)'
_diffrn_ambient_temperature 173(2)
_diffrn_measured_fraction_theta_full 0.998
_diffrn_measured_fraction_theta_max 0.998
_diffrn_radiation_monochromator graphite
_diffrn_radiation_source 'fine-focus sealed tube'
_diffrn_radiation_type MoK\a
_diffrn_radiation_wavelength 0.71073
_diffrn_reflns_av_R_equivalents 0.0646
_diffrn_reflns_av_sigmaI/netI 0.0730
_diffrn_reflns_limit_h_max 14
_diffrn_reflns_limit_h_min -14
_diffrn_reflns_limit_k_max 18
_diffrn_reflns_limit_k_min -18
_diffrn_reflns_limit_l_max 23
_diffrn_reflns_limit_l_min -23
_diffrn_reflns_number 45411
_diffrn_reflns_theta_full 25.68
_diffrn_reflns_theta_max 25.68
_diffrn_reflns_theta_min 2.86
_exptl_absorpt_coefficient_mu 3.859
_exptl_absorpt_correction_T_max 0.6338
_exptl_absorpt_correction_T_min 0.4839
_exptl_crystal_density_diffrn 1.505
_exptl_crystal_density_method 'not measured'
_exptl_crystal_F_000 1416
_exptl_crystal_size_max 0.22
_exptl_crystal_size_mid 0.18
_exptl_crystal_size_min 0.13
_refine_diff_density_max 3.954
_refine_diff_density_min -0.959
_refine_diff_density_rms 0.228
_refine_ls_extinction_method none
_refine_ls_goodness_of_fit_ref 1.125
_refine_ls_hydrogen_treatment mixed
_refine_ls_matrix_type full
_refine_ls_number_parameters 748
_refine_ls_number_reflns 12062
_refine_ls_number_restraints 0
_refine_ls_restrained_S_all 1.125
_refine_ls_R_factor_all 0.1170
_refine_ls_R_factor_gt 0.0886
_refine_ls_shift/su_max 0.007
_refine_ls_shift/su_mean 0.001
_refine_ls_structure_factor_coef Fsqd
_refine_ls_weighting_details 'calc w=1/[\s^2^(Fo^2^)+(0.1085P)^2^+32.8478P] where P=(Fo^2^+2Fc^2^)/3'
_refine_ls_weighting_scheme calc
_refine_ls_wR_factor_gt 0.2306
_refine_ls_wR_factor_ref 0.2474
_reflns_number_gt 8977
_reflns_number_total 12062
_reflns_threshold_expression >2sigma(I)
_cod_data_source_file ic4023135_si_003.cif
_cod_data_source_block shelxl
_cod_database_code 4337143

loop_
_symmetry_equiv_pos_as_xyz
'x, y, z'
'-x, -y, -z'

loop_
_atom_site_label
_atom_site_type_symbol
_atom_site_fract_x
_atom_site_fract_y
_atom_site_fract_z
_atom_site_U_iso_or_equiv
_atom_site_adp_type
_atom_site_occupancy
_atom_site_symmetry_multiplicity
_atom_site_calc_flag
_atom_site_refinement_flags
C1 C 0.5832(13) 0.1979(9) 0.6546(7) 0.044(3) Uani 1 1 d .
C2 C 0.7512(13) 0.2094(10) 0.7160(7) 0.048(3) Uani 1 1 d .
C3 C 0.5541(15) 0.3573(10) 0.7102(7) 0.058(4) Uani 1 1 d .
C4 C 0.8958(13) 0.3341(9) 0.6216(7) 0.040(3) Uani 1 1 d .
C5 C 0.9341(17) 0.3871(11) 0.6612(8) 0.061(4) Uani 1 1 d .
H5 H 0.8816 0.4471 0.6796 0.073 Uiso 1 1 calc R
C6 C 1.0491(16) 0.3516(12) 0.6735(9) 0.061(4) Uani 1 1 d .
H6 H 1.0746 0.3890 0.6984 0.074 Uiso 1 1 calc R
C7 C 1.1253(14) 0.2637(12) 0.6502(8) 0.056(4) Uani 1 1 d .
H7 H 1.2010 0.2392 0.6614 0.067 Uiso 1 1 calc R
C8 C 1.0915(13) 0.2101(11) 0.6098(7) 0.049(3) Uani 1 1 d .
H8 H 1.1443 0.1493 0.5934 0.059 Uiso 1 1 calc R
C9 C 0.9815(11) 0.2455(9) 0.5938(7) 0.041(3) Uani 1 1 d .
C10 C 0.9459(11) 0.1966(9) 0.5449(7) 0.037(3) Uani 1 1 d .
C11 C 0.8416(11) 0.1419(8) 0.4973(7) 0.036(3) Uani 1 1 d .
C12 C 0.7529(13) 0.1175(10) 0.4823(7) 0.052(4) Uani 1 1 d .
H12 H 0.6739 0.1365 0.5134 0.062 Uiso 1 1 calc R
C13 C 0.7823(16) 0.0636(11) 0.4197(8) 0.057(4) Uani 1 1 d .
H13 H 0.7231 0.0459 0.4072 0.069 Uiso 1 1 calc R
C14 C 0.9033(17) 0.0356(11) 0.3748(8) 0.064(5) Uani 1 1 d .
H14 H 0.9227 -0.0017 0.3328 0.076 Uiso 1 1 calc R
C15 C 0.9914(14) 0.0600(10) 0.3895(7) 0.052(4) Uani 1 1 d .
H15 H 1.0710 0.0408 0.3591 0.063 Uiso 1 1 calc R
C16 C 0.9582(12) 0.1154(8) 0.4522(7) 0.038(3) Uani 1 1 d .
C17 C 1.1445(12) 0.1537(10) 0.4456(7) 0.048(3) Uani 1 1 d .
H17A H 1.2026 0.0891 0.4441 0.058 Uiso 1 1 calc R
H17B H 1.1653 0.1922 0.4755 0.058 Uiso 1 1 calc R
C18 C 1.1570(11) 0.1941(9) 0.3670(7) 0.040(3) Uani 1 1 d .
C19 C 1.2284(12) 0.1389(10) 0.3067(7) 0.050(3) Uani 1 1 d .
C20 C 1.2457(13) 0.1801(11) 0.2348(8) 0.055(4) Uani 1 1 d .
C21 C 1.1888(16) 0.2790(10) 0.2281(8) 0.060(4) Uani 1 1 d .
C22 C 1.1182(13) 0.3300(10) 0.2903(8) 0.053(4) Uani 1 1 d .
H22 H 1.0788 0.3955 0.2848 0.063 Uiso 1 1 calc R
C23 C 1.1014(11) 0.2905(10) 0.3614(8) 0.049(4) Uani 1 1 d .
C24 C 1.0252(15) 0.3561(10) 0.4224(8) 0.063(4) Uani 1 1 d .
H24A H 0.9986 0.4201 0.4026 0.094 Uiso 1 1 calc R
H24B H 1.0715 0.3540 0.4576 0.094 Uiso 1 1 calc R
H24C H 0.9553 0.3375 0.4473 0.094 Uiso 1 1 calc R
C25 C 1.2943(14) 0.0335(10) 0.3137(8) 0.064(5) Uani 1 1 d .
H25A H 1.3392 0.0076 0.2648 0.096 Uiso 1 1 calc R
H25B H 1.2360 0.0016 0.3363 0.096 Uiso 1 1 calc R
H25C H 1.3498 0.0239 0.3446 0.096 Uiso 1 1 calc R
C26 C 1.212(2) 0.3277(13) 0.1531(10) 0.097(7) Uani 1 1 d .
H26A H 1.2637 0.2807 0.1156 0.145 Uiso 1 1 calc R
H26B H 1.2515 0.3732 0.1552 0.145 Uiso 1 1 calc R
H26C H 1.1357 0.3606 0.1405 0.145 Uiso 1 1 calc R
C27 C 1.3326(17) 0.1256(13) 0.1696(8) 0.082(6) Uani 1 1 d .
H27A H 1.3977 0.1530 0.1516 0.098 Uiso 1 1 calc R
H27B H 1.3690 0.0603 0.1859 0.098 Uiso 1 1 calc R
C28 C 1.185(2) 0.0952(10) 0.1126(8) 0.087(7) Uani 1 1 d .
C29 C 1.121(2) 0.0528(10) 0.1684(9) 0.090(7) Uani 1 1 d .
H29 H 1.1381 0.0400 0.2153 0.108 Uiso 1 1 calc R
C30 C 1.037(2) 0.0315(12) 0.1531(9) 0.091(7) Uani 1 1 d .
H30 H 0.9978 -0.0038 0.1887 0.109 Uiso 1 1 calc R
C31 C 1.000(3) 0.0570(13) 0.0871(9) 0.113(10) Uani 1 1 d .
H31 H 0.9309 0.0461 0.0817 0.136 Uiso 1 1 calc R
C32 C 1.066(2) 0.0984(12) 0.0302(10) 0.091(7) Uani 1 1 d .
H32 H 1.0481 0.1120 -0.0164 0.110 Uiso 1 1 calc R
C33 C 1.154(2) 0.1178(10) 0.0441(8) 0.087(7) Uani 1 1 d .
C34 C 1.319(2) 0.1548(12) 0.0379(9) 0.081(6) Uani 1 1 d .
C35 C 1.425(2) 0.1846(15) 0.0060(9) 0.089(6) Uani 1 1 d .
C36 C 1.540(2) 0.1283(18) 0.0181(10) 0.113(9) Uani 1 1 d .
H36 H 1.5460 0.0753 0.0503 0.135 Uiso 1 1 calc R
C37 C 1.638(2) 0.151(2) -0.0165(14) 0.143(12) Uani 1 1 d .
H37 H 1.7150 0.1149 -0.0097 0.171 Uiso 1 1 calc R
C38 C 1.622(3) 0.228(2) -0.0612(14) 0.142(12) Uani 1 1 d .
H38 H 1.6921 0.2416 -0.0876 0.170 Uiso 1 1 calc R
C39 C 1.519(2) 0.2857(16) -0.0720(11) 0.099(7) Uani 1 1 d .
H39 H 1.5152 0.3430 -0.0985 0.119 Uiso 1 1 calc R
C40 C 1.413(2) 0.2598(13) -0.0426(10) 0.084(6) Uani 1 1 d .
C41 C 1.413(3) 0.1356(13) -0.1511(9) 0.126(11) Uani 1 1 d .
C42 C 1.2666(15) 0.2850(10) -0.2037(7) 0.055(4) Uani 1 1 d .
C43 C 1.185(3) 0.1422(13) -0.1517(9) 0.108(9) Uani 1 1 d .
C44 C 1.0583(17) 0.3593(10) 0.0078(7) 0.058(4) Uani 1 1 d .
H44 H 1.1197 0.3521 0.0316 0.070 Uiso 1 1 calc R
C45 C 0.962(2) 0.3525(13) -0.0711(9) 0.074(5) Uani 1 1 d .
C46 C 0.934(2) 0.3361(17) -0.1318(12) 0.095(7) Uani 1 1 d .
H46 H 0.9910 0.2952 -0.1695 0.115 Uiso 1 1 calc R
C47 C 0.816(3) 0.383(3) -0.1354(14) 0.141(12) Uani 1 1 d .
H47 H 0.7908 0.3744 -0.1766 0.169 Uiso 1 1 calc R
C48 C 0.733(2) 0.444(2) -0.0771(15) 0.134(11) Uani 1 1 d .
H48 H 0.6532 0.4750 -0.0808 0.161 Uiso 1 1 calc R
C49 C 0.762(2) 0.459(2) -0.0191(12) 0.107(8) Uani 1 1 d .
H49 H 0.7064 0.5001 0.0189 0.128 Uiso 1 1 calc R
C50 C 0.882(2) 0.4114(14) -0.0165(10) 0.081(6) Uani 1 1 d .
C51 C 0.8975(18) 0.4614(11) 0.1032(8) 0.071(5) Uani 1 1 d .
H51A H 0.8264 0.5164 0.0998 0.086 Uiso 1 1 calc R
H51B H 0.9592 0.4854 0.1101 0.086 Uiso 1 1 calc R
C52 C 0.8625(14) 0.4040(10) 0.1709(7) 0.052(4) Uani 1 1 d .
C53 C 0.9010(19) 0.3055(11) 0.1725(9) 0.080(6) Uani 1 1 d .
H53 H 0.9495 0.2706 0.1296 0.095 Uiso 1 1 calc R
C54 C 0.867(2) 0.2601(11) 0.2380(9) 0.096(8) Uani 1 1 d .
H54 H 0.8893 0.1935 0.2390 0.115 Uiso 1 1 calc R
C55 C 0.8012(15) 0.3099(10) 0.3025(8) 0.067(5) Uani 1 1 d .
H55 H 0.7802 0.2775 0.3471 0.080 Uiso 1 1 calc R
C56 C 0.7676(12) 0.4044(8) 0.3010(7) 0.040(3) Uani 1 1 d .
C57 C 0.7981(12) 0.4504(9) 0.2345(7) 0.044(3) Uani 1 1 d .
H57 H 0.7727 0.5171 0.2338 0.053 Uiso 1 1 calc R
C58 C 0.6978(13) 0.4660(9) 0.3683(7) 0.050(3) Uani 1 1 d .
H58A H 0.7525 0.4917 0.3825 0.060 Uiso 1 1 calc R
H58B H 0.6336 0.5199 0.3544 0.060 Uiso 1 1 calc R
C59 C 0.5384(12) 0.4009(8) 0.4442(7) 0.042(3) Uani 1 1 d .
C60 C 0.4543(15) 0.4235(10) 0.4058(8) 0.057(4) Uani 1 1 d .
H60 H 0.4658 0.4532 0.3589 0.068 Uiso 1 1 calc R
C61 C 0.3500(16) 0.4017(11) 0.4377(9) 0.065(4) Uani 1 1 d .
H61 H 0.2878 0.4190 0.4130 0.078 Uiso 1 1 calc R
C62 C 0.3362(14) 0.3550(11) 0.5049(8) 0.056(4) Uani 1 1 d .
H62 H 0.2669 0.3371 0.5240 0.067 Uiso 1 1 calc R
C63 C 0.4216(12) 0.3339(9) 0.5446(7) 0.042(3) Uani 1 1 d .
H63 H 0.4100 0.3048 0.5918 0.050 Uiso 1 1 calc R
C64 C 0.5246(12) 0.3567(8) 0.5134(6) 0.039(3) Uani 1 1 d .
C65 C 0.6897(13) 0.3851(9) 0.4898(7) 0.045(3) Uani 1 1 d .
H65 H 0.7636 0.3885 0.4935 0.054 Uiso 1 1 calc R
N1 N 0.8348(10) 0.1922(7) 0.5539(5) 0.037(2) Uani 1 1 d .
N2 N 1.0220(9) 0.1509(7) 0.4818(5) 0.037(2) Uani 1 1 d .
N3 N 0.6216(10) 0.3470(7) 0.5409(5) 0.041(3) Uani 1 1 d .
N4 N 0.6434(11) 0.4183(8) 0.4323(6) 0.047(3) Uani 1 1 d .
N5 N 0.9437(13) 0.4121(9) 0.0336(7) 0.059(3) Uani 1 1 d .
N6 N 1.0757(15) 0.3189(9) -0.0540(6) 0.066(4) Uani 1 1 d .
N7 N 1.2466(17) 0.1557(9) 0.0002(7) 0.081(5) Uani 1 1 d .
N8 N 1.2852(16) 0.1222(10) 0.1090(7) 0.084(5) Uani 1 1 d .
O1 O 0.5193(9) 0.1573(8) 0.6667(6) 0.067(3) Uani 1 1 d .
O2 O 0.7927(11) 0.1647(8) 0.7623(6) 0.072(3) Uani 1 1 d .
O3 O 0.4841(10) 0.4063(8) 0.7554(5) 0.064(3) Uani 1 1 d .
O4 O 1.2789(9) 0.3195(6) -0.2605(5) 0.052(2) Uani 1 1 d .
O5 O 0.7870(8) 0.3672(6) 0.6142(5) 0.046(2) Uani 1 1 d .
O6 O 1.3154(12) 0.3079(8) -0.0601(6) 0.069(3) Uani 1 1 d .
O7 O 1.149(2) 0.0977(12) -0.1753(8) 0.163(10) Uani 1 1 d .
O8 O 1.504(2) 0.0894(13) -0.1741(8) 0.194(13) Uani 1 1 d .
Re1 Re 0.68126(5) 0.27530(4) 0.63811(3) 0.04133(19) Uani 1 1 d .
Re2 Re 1.25098(8) 0.22083(4) -0.11071(3) 0.0771(3) Uani 1 1 d .

loop_
_atom_site_aniso_label
_atom_site_aniso_U_11
_atom_site_aniso_U_22
_atom_site_aniso_U_33
_atom_site_aniso_U_23
_atom_site_aniso_U_13
_atom_site_aniso_U_12
C1 0.047(8) 0.038(7) 0.044(8) 0.022(6) -0.015(6) -0.015(6)
C2 0.052(9) 0.050(8) 0.038(7) 0.004(6) 0.000(6) -0.023(7)
C3 0.086(11) 0.037(7) 0.025(7) 0.011(6) 0.002(7) -0.004(7)
C4 0.058(9) 0.037(7) 0.030(6) -0.002(5) -0.006(6) -0.025(6)
C5 0.106(14) 0.046(8) 0.039(8) 0.001(7) -0.015(8) -0.038(9)
C6 0.079(12) 0.073(11) 0.056(9) -0.007(8) -0.023(9) -0.049(10)
C7 0.058(9) 0.075(11) 0.040(8) 0.004(7) -0.010(7) -0.033(8)
C8 0.056(9) 0.064(9) 0.031(7) 0.008(6) -0.012(6) -0.026(7)
C9 0.038(7) 0.053(8) 0.035(7) -0.005(6) -0.001(6) -0.022(6)
C10 0.039(7) 0.040(7) 0.031(6) 0.002(5) -0.008(5) -0.014(5)
C11 0.043(7) 0.025(6) 0.036(7) 0.000(5) -0.001(6) -0.016(5)
C12 0.056(9) 0.051(8) 0.036(7) 0.010(6) 0.009(6) -0.024(7)
C13 0.087(12) 0.067(10) 0.042(8) 0.004(7) -0.017(8) -0.058(9)
C14 0.110(14) 0.054(9) 0.028(7) -0.003(6) -0.005(8) -0.038(9)
C15 0.071(10) 0.044(8) 0.039(8) -0.007(6) 0.008(7) -0.030(7)
C16 0.053(8) 0.031(6) 0.032(6) -0.001(5) -0.001(6) -0.023(6)
C17 0.043(8) 0.053(8) 0.030(7) -0.001(6) 0.007(6) -0.005(6)
C18 0.036(7) 0.051(8) 0.029(6) 0.001(6) 0.002(5) -0.018(6)
C19 0.042(8) 0.055(8) 0.037(7) 0.011(6) 0.000(6) -0.007(6)
C20 0.052(9) 0.056(9) 0.038(8) 0.003(7) 0.008(6) -0.011(7)
C21 0.091(12) 0.044(8) 0.041(8) 0.004(7) -0.018(8) -0.018(8)
C22 0.060(9) 0.041(7) 0.049(8) 0.007(6) -0.010(7) -0.012(7)
C23 0.020(6) 0.061(9) 0.071(10) 0.023(8) -0.013(6) -0.023(6)
C24 0.076(11) 0.044(8) 0.045(8) 0.001(7) -0.005(8) 0.000(8)
C25 0.065(10) 0.053(9) 0.035(8) 0.005(7) 0.015(7) 0.006(7)
C26 0.17(2) 0.065(12) 0.049(10) 0.012(9) -0.021(12) -0.033(13)
C27 0.092(13) 0.074(12) 0.029(8) 0.007(8) 0.015(8) 0.008(10)
C28 0.16(2) 0.026(7) 0.027(8) 0.002(6) 0.024(10) -0.015(10)
C29 0.18(2) 0.028(8) 0.034(9) -0.003(6) 0.009(11) -0.025(11)
C30 0.18(2) 0.051(10) 0.036(9) -0.006(7) 0.012(11) -0.062(13)
C31 0.26(3) 0.058(11) 0.029(9) -0.001(8) -0.009(13) -0.079(16)
C32 0.19(2) 0.052(10) 0.041(10) -0.010(8) -0.011(12) -0.059(13)
C33 0.18(2) 0.023(7) 0.029(8) -0.001(6) 0.010(10) -0.022(10)
C34 0.113(16) 0.058(10) 0.029(8) 0.004(8) 0.009(9) 0.001(10)
C35 0.105(16) 0.085(13) 0.036(9) 0.004(9) 0.021(9) -0.012(12)
C36 0.13(2) 0.119(19) 0.037(10) 0.009(11) 0.010(12) -0.006(16)
C37 0.102(19) 0.17(3) 0.078(16) 0.034(18) 0.027(14) -0.004(18)
C38 0.11(2) 0.15(2) 0.084(17) 0.026(17) 0.040(14) 0.002(18)
C39 0.099(17) 0.093(15) 0.061(12) -0.004(11) 0.025(11) -0.011(13)
C40 0.102(16) 0.057(11) 0.050(10) 0.002(8) 0.020(10) -0.003(10)
C41 0.20(3) 0.048(10) 0.031(9) -0.011(8) 0.022(12) 0.047(13)
C42 0.087(11) 0.046(8) 0.026(7) -0.001(6) 0.000(7) -0.025(8)
C43 0.22(3) 0.054(11) 0.036(9) -0.016(8) 0.029(12) -0.065(14)
C44 0.101(13) 0.049(8) 0.021(7) 0.002(6) 0.003(7) -0.036(9)
C45 0.106(16) 0.075(12) 0.039(9) -0.001(8) 0.011(9) -0.050(11)
C46 0.097(17) 0.117(18) 0.066(14) 0.006(12) 0.019(12) -0.060(15)
C47 0.17(3) 0.22(4) 0.069(16) 0.005(19) 0.000(18) -0.13(3)
C48 0.093(18) 0.23(4) 0.087(18) 0.03(2) 0.000(15) -0.08(2)
C49 0.101(19) 0.15(2) 0.059(13) 0.007(14) 0.012(12) -0.058(17)
C50 0.101(16) 0.076(12) 0.052(11) 0.013(9) 0.017(10) -0.043(12)
C51 0.114(14) 0.049(9) 0.030(7) 0.002(6) 0.012(8) -0.026(9)
C52 0.069(10) 0.042(8) 0.034(7) -0.001(6) 0.012(7) -0.025(7)
C53 0.131(17) 0.051(9) 0.037(8) -0.012(7) 0.019(9) -0.034(10)
C54 0.18(2) 0.033(8) 0.043(9) 0.001(7) 0.024(11) -0.030(11)
C55 0.088(12) 0.041(8) 0.036(8) 0.018(6) 0.025(7) -0.013(8)
C56 0.053(8) 0.033(6) 0.028(6) 0.001(5) 0.005(6) -0.019(6)
C57 0.051(8) 0.041(7) 0.032(7) 0.005(6) 0.002(6) -0.016(6)
C58 0.059(9) 0.043(7) 0.028(6) 0.002(6) 0.013(6) -0.013(7)
C59 0.048(8) 0.029(6) 0.038(7) -0.005(5) -0.003(6) -0.003(6)
C60 0.074(11) 0.049(8) 0.038(8) 0.007(6) -0.013(8) -0.012(8)
C61 0.079(12) 0.056(10) 0.067(11) 0.014(8) -0.034(9) -0.023(9)
C62 0.051(9) 0.061(9) 0.052(9) 0.006(7) -0.012(7) -0.017(7)
C63 0.048(8) 0.039(7) 0.034(7) 0.002(5) -0.006(6) -0.013(6)
C64 0.043(7) 0.033(6) 0.026(6) -0.002(5) 0.003(5) 0.000(5)
C65 0.057(9) 0.038(7) 0.032(7) 0.006(6) -0.007(6) -0.009(6)
N1 0.055(7) 0.024(5) 0.033(5) 0.002(4) -0.005(5) -0.018(5)
N2 0.035(6) 0.041(6) 0.027(5) 0.005(4) -0.004(4) -0.008(5)
N3 0.059(7) 0.039(6) 0.011(4) 0.009(4) 0.003(4) -0.012(5)
N4 0.058(7) 0.044(6) 0.025(5) 0.010(5) 0.000(5) -0.010(5)
N5 0.079(10) 0.057(8) 0.033(6) -0.003(6) 0.009(6) -0.028(7)
N6 0.108(12) 0.055(8) 0.026(6) 0.000(5) 0.011(7) -0.036(8)
N7 0.143(15) 0.038(7) 0.025(7) 0.004(5) 0.021(8) -0.019(8)
N8 0.117(13) 0.051(8) 0.035(8) 0.013(6) 0.024(8) -0.004(8)
O1 0.046(6) 0.062(7) 0.079(8) 0.024(6) -0.006(6) -0.015(5)
O2 0.084(8) 0.068(7) 0.044(6) 0.022(5) -0.017(6) -0.007(6)
O3 0.066(7) 0.064(7) 0.037(6) -0.004(5) 0.002(5) -0.001(5)
O4 0.076(7) 0.045(5) 0.029(5) -0.001(4) -0.002(5) -0.022(5)
O5 0.054(6) 0.031(5) 0.046(5) -0.001(4) -0.005(4) -0.009(4)
O6 0.096(9) 0.050(6) 0.044(6) -0.001(5) 0.010(6) -0.026(6)
O7 0.35(3) 0.113(13) 0.062(9) -0.025(9) 0.013(13) -0.161(18)
O8 0.26(3) 0.115(14) 0.051(9) 0.005(9) 0.013(12) 0.089(16)
Re1 0.0469(3) 0.0367(3) 0.0272(3) 0.0067(2) -0.0004(2) -0.0067(2)
Re2 0.1399(7) 0.0412(4) 0.0238(3) -0.0017(2) 0.0143(3) -0.0243(4)

loop_
_atom_type_symbol
_atom_type_description
_atom_type_scat_dispersion_real
_atom_type_scat_dispersion_imag
_atom_type_scat_source
C C 0.0033 0.0016 'International Tables Vol C Tables 4.2.6.8 and 6.1.1.4'
H H 0.0000 0.0000 'International Tables Vol C Tables 4.2.6.8 and 6.1.1.4'
N N 0.0061 0.0033 'International Tables Vol C Tables 4.2.6.8 and 6.1.1.4'
O O 0.0106 0.0060 'International Tables Vol C Tables 4.2.6.8 and 6.1.1.4'
Re Re -1.0185 7.2310 'International Tables Vol C Tables 4.2.6.8 and 6.1.1.4'

loop_
_geom_angle_atom_site_label_1
_geom_angle_atom_site_label_2
_geom_angle_atom_site_label_3
_geom_angle
O1 C1 Re1 175.3(13)
O2 C2 Re1 176.0(13)
O3 C3 Re1 175.4(16)
O5 C4 C5 118.8(13)
O5 C4 C9 124.8(11)
C5 C4 C9 116.4(13)
C6 C5 C4 120.5(15)
C6 C5 H5 119.8
C4 C5 H5 119.8
C7 C6 C5 121.1(14)
C7 C6 H6 119.4
C5 C6 H6 119.4
C6 C7 C8 119.9(15)
C6 C7 H7 120.1
C8 C7 H7 120.1
C9 C8 C7 119.9(15)
C9 C8 H8 120.0
C7 C8 H8 120.0
C8 C9 C4 121.9(12)
C8 C9 C10 122.3(12)
C4 C9 C10 115.7(11)
N1 C10 N2 110.2(10)
N1 C10 C9 125.7(11)
N2 C10 C9 124.1(11)
N1 C11 C12 128.5(12)
N1 C11 C16 109.3(11)
C12 C11 C16 122.1(12)
C13 C12 C11 118.0(13)
C13 C12 H12 121.0
C11 C12 H12 121.0
C12 C13 C14 119.0(13)
C12 C13 H13 120.5
C14 C13 H13 120.5
C15 C14 C13 123.0(13)
C15 C14 H14 118.5
C13 C14 H14 118.5
C14 C15 C16 116.3(14)
C14 C15 H15 121.8
C16 C15 H15 121.8
N2 C16 C11 107.2(11)
N2 C16 C15 131.4(13)
C11 C16 C15 121.4(12)
N2 C17 C18 113.4(11)
N2 C17 H17A 108.9
C18 C17 H17A 108.9
N2 C17 H17B 108.9
C18 C17 H17B 108.9
H17A C17 H17B 107.7
C19 C18 C23 122.7(12)
C19 C18 C17 121.5(12)
C23 C18 C17 115.5(12)
C18 C19 C20 120.2(13)
C18 C19 C25 122.4(12)
C20 C19 C25 117.4(13)
C19 C20 C21 117.8(13)
C19 C20 C27 121.9(13)
C21 C20 C27 119.8(13)
C22 C21 C20 119.2(13)
C22 C21 C26 120.9(14)
C20 C21 C26 119.9(14)
C21 C22 C23 123.5(13)
C21 C22 H22 118.3
C23 C22 H22 118.3
C18 C23 C22 116.6(14)
C18 C23 C24 127.0(12)
C22 C23 C24 116.4(13)
C23 C24 H24A 109.5
C23 C24 H24B 109.5
H24A C24 H24B 109.5
C23 C24 H24C 109.5
H24A C24 H24C 109.5
H24B C24 H24C 109.5
C19 C25 H25A 109.5
C19 C25 H25B 109.5
H25A C25 H25B 109.5
C19 C25 H25C 109.5
H25A C25 H25C 109.5
H25B C25 H25C 109.5
C21 C26 H26A 109.5
C21 C26 H26B 109.5
H26A C26 H26B 109.5
C21 C26 H26C 109.5
H26A C26 H26C 109.5
H26B C26 H26C 109.5
N8 C27 C20 116.3(15)
N8 C27 H27A 108.2
C20 C27 H27A 108.2
N8 C27 H27B 108.2
C20 C27 H27B 108.2
H27A C27 H27B 107.4
C29 C28 N8 131(2)
C29 C28 C33 121(3)
N8 C28 C33 108.4(16)
C30 C29 C28 116(2)
C30 C29 H29 122.0
C28 C29 H29 122.0
C29 C30 C31 124.9(19)
C29 C30 H30 117.6
C31 C30 H30 117.6
C32 C31 C30 119(2)
C32 C31 H31 120.7
C30 C31 H31 120.7
C33 C32 C31 116.9(19)
C33 C32 H32 121.5
C31 C32 H32 121.5
C32 C33 C28 122.4(19)
C32 C33 N7 134.2(17)
C28 C33 N7 103(2)
N7 C34 N8 111(2)
N7 C34 C35 121.9(16)
N8 C34 C35 127(2)
C40 C35 C36 122(2)
C40 C35 C34 118(2)
C36 C35 C34 119.9(19)
C37 C36 C35 120(2)
C37 C36 H36 120.1
C35 C36 H36 120.1
C38 C37 C36 117(3)
C38 C37 H37 121.6
C36 C37 H37 121.6
C37 C38 C39 127(3)
C37 C38 H38 116.6
C39 C38 H38 116.6
C38 C39 C40 119(2)
C38 C39 H39 120.7
C40 C39 H39 120.7
O6 C40 C35 124(2)
O6 C40 C39 120.0(17)
C35 C40 C39 115(2)
O8 C41 Re2 178(3)
O4 C42 Re2 177.0(13)
O7 C43 Re2 179(2)
N6 C44 N5 111.8(16)
N6 C44 H44 124.1
N5 C44 H44 124.1
C46 C45 C50 123(2)
C46 C45 N6 128.5(19)
C50 C45 N6 108.5(18)
C45 C46 C47 116(2)
C45 C46 H46 122.1
C47 C46 H46 122.1
C46 C47 C48 120(3)
C46 C47 H47 119.9
C48 C47 H47 119.9
C49 C48 C47 123(3)
C49 C48 H48 118.5
C47 C48 H48 118.5
C48 C49 C50 116(3)
C48 C49 H49 122.0
C50 C49 H49 122.0
N5 C50 C45 106(2)
N5 C50 C49 132(2)
C45 C50 C49 122(2)
N5 C51 C52 115.9(13)
N5 C51 H51A 108.3
C52 C51 H51A 108.3
N5 C51 H51B 108.3
C52 C51 H51B 108.3
H51A C51 H51B 107.4
C57 C52 C53 118.3(12)
C57 C52 C51 118.1(12)
C53 C52 C51 123.5(13)
C54 C53 C52 118.7(14)
C54 C53 H53 120.6
C52 C53 H53 120.6
C53 C54 C55 121.4(14)
C53 C54 H54 119.3
C55 C54 H54 119.3
C56 C55 C54 119.5(12)
C56 C55 H55 120.3
C54 C55 H55 120.3
C55 C56 C57 119.1(12)
C55 C56 C58 124.1(11)
C57 C56 C58 116.8(11)
C52 C57 C56 122.9(13)
C52 C57 H57 118.6
C56 C57 H57 118.6
N4 C58 C56 115.0(11)
N4 C58 H58A 108.5
C56 C58 H58A 108.5
N4 C58 H58B 108.5
C56 C58 H58B 108.5
H58A C58 H58B 107.5
C60 C59 N4 132.5(13)
C60 C59 C64 122.7(14)
N4 C59 C64 104.6(11)
C59 C60 C61 117.6(13)
C59 C60 H60 121.2
C61 C60 H60 121.2
C62 C61 C60 120.8(15)
C62 C61 H61 119.6
C60 C61 H61 119.6
C63 C62 C61 121.2(15)
C63 C62 H62 119.4
C61 C62 H62 119.4
C62 C63 C64 118.0(12)
C62 C63 H63 121.0
C64 C63 H63 121.0
C63 C64 N3 130.5(11)
C63 C64 C59 119.7(12)
N3 C64 C59 109.7(11)
N3 C65 N4 112.7(13)
N3 C65 H65 123.6
N4 C65 H65 123.6
C10 N1 C11 106.3(10)
C10 N1 Re1 121.3(8)
C11 N1 Re1 131.7(9)
C16 N2 C10 107.0(10)
C16 N2 C17 125.4(11)
C10 N2 C17 126.8(11)
C65 N3 C64 104.5(10)
C65 N3 Re1 121.2(9)
C64 N3 Re1 134.0(8)
C65 N4 C59 108.4(11)
C65 N4 C58 124.9(13)
C59 N4 C58 126.7(11)
C44 N5 C50 108.6(14)
C44 N5 C51 123.7(15)
C50 N5 C51 127.7(16)
C44 N6 C45 105.2(15)
C44 N6 Re2 122.7(14)
C45 N6 Re2 132.2(11)
C34 N7 C33 110.2(15)
C34 N7 Re2 123.8(13)
C33 N7 Re2 125.7(15)
C34 N8 C28 106.5(18)
C34 N8 C27 127(2)
C28 N8 C27 126.1(14)
C4 O5 Re1 118.3(7)
C40 O6 Re2 111.4(12)
C1 Re1 C3 85.9(7)
C1 Re1 C2 89.4(5)
C3 Re1 C2 88.9(6)
C1 Re1 O5 176.5(4)
C3 Re1 O5 94.1(6)
C2 Re1 O5 94.0(5)
C1 Re1 N1 99.6(5)
C3 Re1 N1 174.4(5)
C2 Re1 N1 91.7(5)
O5 Re1 N1 80.4(3)
C1 Re1 N3 94.3(5)
C3 Re1 N3 96.5(5)
C2 Re1 N3 173.6(5)
O5 Re1 N3 82.2(4)
N1 Re1 N3 82.5(4)
C41 Re2 C42 86.7(7)
C41 Re2 C43 89.8(11)
C42 Re2 C43 87.2(7)
C41 Re2 O6 92.6(10)
C42 Re2 O6 95.1(5)
C43 Re2 O6 176.8(6)
C41 Re2 N6 173.4(8)
C42 Re2 N6 97.5(6)
C43 Re2 N6 95.5(8)
O6 Re2 N6 82.0(5)
C41 Re2 N7 91.9(7)
C42 Re2 N7 172.9(7)
C43 Re2 N7 99.8(7)
O6 Re2 N7 78.1(5)
N6 Re2 N7 83.3(5)

loop_
_geom_bond_atom_site_label_1
_geom_bond_atom_site_label_2
_geom_bond_distance
C1 O1 1.122(16)
C1 Re1 1.904(14)
C2 O2 1.169(16)
C2 Re1 1.922(14)
C3 O3 1.144(17)
C3 Re1 1.922(15)
C4 O5 1.298(16)
C4 C5 1.418(19)
C4 C9 1.433(18)
C5 C6 1.40(2)
C5 H5 0.9500
C6 C7 1.37(2)
C6 H6 0.9500
C7 C8 1.40(2)
C7 H7 0.9500
C8 C9 1.377(18)
C8 H8 0.9500
C9 C10 1.479(17)
C10 N1 1.355(16)
C10 N2 1.375(16)
C11 N1 1.347(15)
C11 C12 1.371(19)
C11 C16 1.395(17)
C12 C13 1.40(2)
C12 H12 0.9500
C13 C14 1.44(2)
C13 H13 0.9500
C14 C15 1.36(2)
C14 H14 0.9500
C15 C16 1.409(18)
C15 H15 0.9500
C16 N2 1.348(16)
C17 N2 1.489(16)
C17 C18 1.535(17)
C17 H17A 0.9900
C17 H17B 0.9900
C18 C19 1.383(19)
C18 C23 1.390(19)
C19 C20 1.427(19)
C19 C25 1.532(19)
C20 C21 1.43(2)
C20 C27 1.49(2)
C21 C22 1.38(2)
C21 C26 1.53(2)
C22 C23 1.404(19)
C22 H22 0.9500
C23 C24 1.48(2)
C24 H24A 0.9800
C24 H24B 0.9800
C24 H24C 0.9800
C25 H25A 0.9800
C25 H25B 0.9800
C25 H25C 0.9800
C26 H26A 0.9800
C26 H26B 0.9800
C26 H26C 0.9800
C27 N8 1.43(3)
C27 H27A 0.9900
C27 H27B 0.9900
C28 C29 1.38(3)
C28 N8 1.41(3)
C28 C33 1.42(3)
C29 C30 1.29(3)
C29 H29 0.9500
C30 C31 1.42(3)
C30 H30 0.9500
C31 C32 1.40(3)
C31 H31 0.9500
C32 C33 1.32(3)
C32 H32 0.9500
C33 N7 1.46(3)
C34 N7 1.28(3)
C34 N8 1.39(2)
C34 C35 1.48(3)
C35 C40 1.38(3)
C35 C36 1.44(3)
C36 C37 1.35(4)
C36 H36 0.9500
C37 C38 1.36(3)
C37 H37 0.9500
C38 C39 1.32(3)
C38 H38 0.9500
C39 C40 1.44(3)
C39 H39 0.9500
C40 O6 1.29(2)
C41 O8 1.10(3)
C41 Re2 1.95(2)
C42 O4 1.139(15)
C42 Re2 1.913(13)
C43 O7 1.11(3)
C43 Re2 1.97(2)
C44 N6 1.308(18)
C44 N5 1.34(2)
C44 H44 0.9500
C45 C46 1.35(3)
C45 C50 1.36(3)
C45 N6 1.43(2)
C46 C47 1.39(4)
C46 H46 0.9500
C47 C48 1.44(4)
C47 H47 0.9500
C48 C49 1.31(3)
C48 H48 0.9500
C49 C50 1.40(3)
C49 H49 0.9500
C50 N5 1.37(3)
C51 N5 1.454(19)
C51 C52 1.518(18)
C51 H51A 0.9900
C51 H51B 0.9900
C52 C57 1.356(18)
C52 C53 1.40(2)
C53 C54 1.39(2)
C53 H53 0.9500
C54 C55 1.39(2)
C54 H54 0.9500
C55 C56 1.346(18)
C55 H55 0.9500
C56 C57 1.394(16)
C56 C58 1.525(17)
C57 H57 0.9500
C58 N4 1.464(15)
C58 H58A 0.9900
C58 H58B 0.9900
C59 C60 1.35(2)
C59 N4 1.362(18)
C59 C64 1.400(17)
C60 C61 1.40(2)
C60 H60 0.9500
C61 C62 1.39(2)
C61 H61 0.9500
C62 C63 1.386(19)
C62 H62 0.9500
C63 C64 1.388(18)
C63 H63 0.9500
C64 N3 1.385(17)
C65 N3 1.320(16)
C65 N4 1.335(16)
C65 H65 0.9500
N1 Re1 2.194(10)
N3 Re1 2.206(9)
N6 Re2 2.204(15)
N7 Re2 2.218(13)
O5 Re1 2.154(9)
O6 Re2 2.166(12)
